data_7242183
loop_
_publ_author_name
'Brummel, Beau R.'
'Lee, Kinsey G.'
'Kolis, Joseph W.'
'Whitehead, Daniel C.'
'McMillen, Colin D.'

_publ_section_title
;
 Guanidinium sulfates as directors of noncentrosymmetric structures
;
_journal_issue 7
_journal_name_full CrystEngComm
_journal_page_first 1643
_journal_page_last 1656
_journal_paper_doi 10.1039/D0CE01817A
_journal_volume 23
_journal_year 2021
_chemical_absolute_configuration ad
_chemical_formula_sum 'C8 H24 N10 O8 S2'
_chemical_formula_weight 452.49
_space_group_crystal_system trigonal
_space_group_IT_number 155
_space_group_name_Hall 'R 3 2"'
_space_group_name_H-M_alt 'R 3 2 :H'
_atom_sites_solution_hydrogens mixed
_atom_sites_solution_primary dual
_atom_sites_solution_secondary difmap
_audit_creation_method SHELXL-2016/6
_audit_update_record
;
2020-06-26 deposited with the CCDC.	2021-01-26 downloaded from the CCDC.
;
_cell_angle_alpha 90
_cell_angle_beta 90
_cell_angle_gamma 120
_cell_formula_units_Z 3
_cell_length_a 10.0469(10)
_cell_length_b 10.0469(10)
_cell_length_c 17.3180(17)
_cell_measurement_reflns_used 9557
_cell_measurement_temperature 100(2)
_cell_measurement_theta_max 28.28
_cell_measurement_theta_min 2.62
_cell_volume 1513.9(3)
_computing_cell_refinement 'Bruker SAINT'
_computing_data_collection 'Bruker APEX3'
_computing_data_reduction 'Bruker SAINT'
_computing_molecular_graphics 'Bruker SHELXTL'
_computing_publication_material 'Bruker SHELXTL'
_computing_structure_refinement 'SHELXL-2014 (Sheldrick 2014)'
_computing_structure_solution 'SHELXT-2014 (Sheldrick 2014)'
_diffrn_ambient_temperature 100(2)
_diffrn_measured_fraction_theta_full 0.997
_diffrn_measured_fraction_theta_max 0.998
_diffrn_measurement_device_type 'Bruker D8 Venture Photon 100'
_diffrn_measurement_method '\f and \w scans'
_diffrn_radiation_type MoK\a
_diffrn_radiation_wavelength 0.71073
_diffrn_reflns_av_R_equivalents 0.0373
_diffrn_reflns_av_unetI/netI 0.0147
_diffrn_reflns_Laue_measured_fraction_full 0.997
_diffrn_reflns_Laue_measured_fraction_max 0.998
_diffrn_reflns_limit_h_max 13
_diffrn_reflns_limit_h_min -13
_diffrn_reflns_limit_k_max 13
_diffrn_reflns_limit_k_min -13
_diffrn_reflns_limit_l_max 22
_diffrn_reflns_limit_l_min -22
_diffrn_reflns_number 11748
_diffrn_reflns_point_group_measured_fraction_full 0.995
_diffrn_reflns_point_group_measured_fraction_max 0.996
_diffrn_reflns_theta_full 25.242
_diffrn_reflns_theta_max 27.468
_diffrn_reflns_theta_min 2.620
_diffrn_source 'Incoatec I\mS'
_exptl_absorpt_coefficient_mu 0.322
_exptl_absorpt_correction_T_max 1.0000
_exptl_absorpt_correction_T_min 0.9300
_exptl_absorpt_correction_type multi-scan
_exptl_absorpt_process_details 'SADABS, Bruker'
_exptl_crystal_colour colourless
_exptl_crystal_density_diffrn 1.489
_exptl_crystal_description plate
_exptl_crystal_F_000 714
_exptl_crystal_size_max 0.302
_exptl_crystal_size_mid 0.267
_exptl_crystal_size_min 0.045
_refine_diff_density_max 0.195
_refine_diff_density_min -0.337
_refine_diff_density_rms 0.047
_refine_ls_abs_structure_details
;
 Flack x determined using 302 quotients [(I+)-(I-)]/[(I+)+(I-)]
 (Parsons, Flack and Wagner, Acta Cryst. B69 (2013) 249-259).
;
_refine_ls_abs_structure_Flack 0.01(3)
_refine_ls_extinction_method none
_refine_ls_goodness_of_fit_ref 1.091
_refine_ls_hydrogen_treatment mixed
_refine_ls_matrix_type full
_refine_ls_number_parameters 54
_refine_ls_number_reflns 774
_refine_ls_number_restraints 1
_refine_ls_restrained_S_all 1.092
_refine_ls_R_factor_all 0.0265
_refine_ls_R_factor_gt 0.0257
_refine_ls_shift/su_max 0.000
_refine_ls_shift/su_mean 0.000
_refine_ls_structure_factor_coef Fsqd
_refine_ls_weighting_details 'w=1/[\s^2^(Fo^2^)+(0.0349P)^2^+1.0330P] where P=(Fo^2^+2Fc^2^)/3'
_refine_ls_weighting_scheme calc
_refine_ls_wR_factor_gt 0.0629
_refine_ls_wR_factor_ref 0.0632
_reflns_Friedel_coverage 0.701
_reflns_Friedel_fraction_full 0.992
_reflns_Friedel_fraction_max 0.994
_reflns_number_gt 755
_reflns_number_total 774
_reflns_threshold_expression 'I > 2\s(I)'
_cod_data_source_file d0ce01817a1.cif
_cod_data_source_block 2
_cod_depositor_comments 'Adding full bibliography for 7242177--7242183.cif.'
_cod_database_code 7242183
_shelx_shelxl_version_number 2016/6
_shelx_space_group_comment
;
The symmetry employed for this shelxl refinement is uniquely defined
by the following loop, which should always be used as a source of
symmetry information in preference to the above space-group names.
They are only intended as comments.
;
_shelx_estimated_absorpt_t_min 0.909
_shelx_estimated_absorpt_t_max 0.986

loop_
_space_group_symop_operation_xyz
'x, y, z'
'-y, x-y, z'
'-x+y, -x, z'
'y, x, -z'
'x-y, -y, -z'
'-x, -x+y, -z'
'x+2/3, y+1/3, z+1/3'
'-y+2/3, x-y+1/3, z+1/3'
'-x+y+2/3, -x+1/3, z+1/3'
'y+2/3, x+1/3, -z+1/3'
'x-y+2/3, -y+1/3, -z+1/3'
'-x+2/3, -x+y+1/3, -z+1/3'
'x+1/3, y+2/3, z+2/3'
'-y+1/3, x-y+2/3, z+2/3'
'-x+y+1/3, -x+2/3, z+2/3'
'y+1/3, x+2/3, -z+2/3'
'x-y+1/3, -y+2/3, -z+2/3'
'-x+1/3, -x+y+2/3, -z+2/3'

loop_
_atom_site_label
_atom_site_type_symbol
_atom_site_fract_x
_atom_site_fract_y
_atom_site_fract_z
_atom_site_U_iso_or_equiv
_atom_site_adp_type
_atom_site_occupancy
_atom_site_site_symmetry_order
_atom_site_calc_flag
_atom_site_refinement_flags_posn
_atom_site_refinement_flags_adp
_atom_site_refinement_flags_occupancy
_atom_site_disorder_assembly
_atom_site_disorder_group
S1 S 0.333333 0.666667 0.48990(4) 0.0207(2) Uani 1 3 d S T P . .
O1 O 0.333333 0.666667 0.57549(11) 0.0243(5) Uani 1 3 d S T P . .
O2 O 0.30903(18) 0.51728(18) 0.46168(8) 0.0289(4) Uani 1 1 d . . . . .
N1 N 0.7902(3) 0.666667 0.666667 0.0269(6) Uani 1 2 d S T P . .
H1A H 0.800691 0.600077 0.638079 0.032 Uiso 0.5 1 calc R U P . .
H1B H 0.867281 0.733256 0.695255 0.032 Uiso 0.5 1 calc R U P . .
N2 N 0.5413(2) 0.5664(2) 0.62362(12) 0.0285(4) Uani 1 1 d . . . . .
H2A H 0.553(3) 0.505(3) 0.5967(14) 0.034 Uiso 1 1 d . U . . .
H2B H 0.477(3) 0.588(3) 0.6132(14) 0.034 Uiso 1 1 d . U . . .
C1 C 0.6582(3) 0.666667 0.666667 0.0228(6) Uani 1 2 d S T P . .
C2 C 0.0809(6) 0.1573(4) 0.50013(13) 0.0713(9) Uani 0.8333 1 d . . P . .
N3 N 0.0809(6) 0.1573(4) 0.50013(13) 0.0713(9) Uani 0.1667 1 d D . P . .
H3 H 0.137(6) 0.262(3) 0.501(2) 0.089(13) Uiso 1 1 d D . . . .

loop_
_atom_site_aniso_label
_atom_site_aniso_U_11
_atom_site_aniso_U_22
_atom_site_aniso_U_33
_atom_site_aniso_U_23
_atom_site_aniso_U_13
_atom_site_aniso_U_12
S1 0.0234(3) 0.0234(3) 0.0153(3) 0.000 0.000 0.01172(14)
O1 0.0281(7) 0.0281(7) 0.0166(10) 0.000 0.000 0.0141(3)
O2 0.0343(8) 0.0279(8) 0.0249(6) -0.0057(6) -0.0031(6) 0.0159(7)
N1 0.0264(10) 0.0309(13) 0.0251(11) -0.0037(10) -0.0019(5) 0.0154(7)
N2 0.0282(10) 0.0311(10) 0.0301(9) -0.0092(8) -0.0074(7) 0.0176(8)
C1 0.0249(11) 0.0238(14) 0.0191(11) 0.0029(10) 0.0014(5) 0.0119(7)
C2 0.119(3) 0.0691(18) 0.0176(8) 0.0008(11) 0.002(2) 0.041(2)
N3 0.119(3) 0.0691(18) 0.0176(8) 0.0008(11) 0.002(2) 0.041(2)

loop_
_atom_type_symbol
_atom_type_description
_atom_type_scat_dispersion_real
_atom_type_scat_dispersion_imag
_atom_type_scat_source
C C 0.0033 0.0016 'International Tables Vol C Tables 4.2.6.8 and 6.1.1.4'
H H 0.0000 0.0000 'International Tables Vol C Tables 4.2.6.8 and 6.1.1.4'
N N 0.0061 0.0033 'International Tables Vol C Tables 4.2.6.8 and 6.1.1.4'
O O 0.0106 0.0060 'International Tables Vol C Tables 4.2.6.8 and 6.1.1.4'
S S 0.1246 0.1234 'International Tables Vol C Tables 4.2.6.8 and 6.1.1.4'

loop_
_geom_angle_atom_site_label_1
_geom_angle_atom_site_label_2
_geom_angle_atom_site_label_3
_geom_angle
_geom_angle_site_symmetry_1
_geom_angle_site_symmetry_3
_geom_angle_publ_flag
O2 S1 O2 109.63(6) . 3_565 ?
O2 S1 O2 109.63(6) . 2_665 ?
O2 S1 O2 109.63(6) 3_565 2_665 ?
O2 S1 O1 109.31(6) . . ?
O2 S1 O1 109.31(6) 3_565 . ?
O2 S1 O1 109.31(6) 2_665 . ?
C1 N1 H1A 120.0 . . ?
C1 N1 H1B 120.0 . . ?
H1A N1 H1B 120.0 . . ?
C1 N2 H2A 118.6(19) . . ?
C1 N2 H2B 117(2) . . ?
H2A N2 H2B 121(3) . . ?
N1 C1 N2 120.29(14) . . ?
N1 C1 N2 120.30(14) . 11_566 ?
N2 C1 N2 119.4(3) . 11_566 ?
C2 C2 C2 119.999(5) 4_556 6_556 ?
C2 C2 H3 118(4) 4_556 . ?
C2 C2 H3 122(4) 6_556 . ?

loop_
_geom_bond_atom_site_label_1
_geom_bond_atom_site_label_2
_geom_bond_distance
_geom_bond_site_symmetry_2
_geom_bond_publ_flag
S1 O2 1.4781(15) . ?
S1 O2 1.4781(15) 3_565 ?
S1 O2 1.4781(16) 2_665 ?
S1 O1 1.482(2) . ?
N1 C1 1.327(4) . ?
N1 H1A 0.8800 . ?
N1 H1B 0.8800 . ?
N2 C1 1.329(3) . ?
N2 H2A 0.83(3) . ?
N2 H2B 0.79(3) . ?
C2 C2 1.328(9) 4_556 ?
C2 C2 1.409(10) 6_556 ?
C2 H3 0.91(2) . ?

loop_
_geom_hbond_atom_site_label_D
_geom_hbond_atom_site_label_H
_geom_hbond_atom_site_label_A
_geom_hbond_distance_DH
_geom_hbond_distance_HA
_geom_hbond_distance_DA
_geom_hbond_angle_DHA
_geom_hbond_site_symmetry_A
N1 H1A O2 0.88 2.07 2.8957(17) 156.3 5_666
N1 H1B O2 0.88 2.07 2.8957(17) 156.3 7
N2 H2A O2 0.83(3) 2.08(3) 2.881(3) 163(3) 4_556
N2 H2B O1 0.79(3) 2.07(3) 2.860(2) 172(3) .
